data_2005878
loop_
_publ_author_name
'Nagel, N.'
'N\"ather, C.'
'Bock, H.'

_publ_section_title
;
 <i>N</i>,<i>N</i>'-Bis(4-methylbenzoyl)-<i>p</i>-phenylenediamine at
 200K
;
_journal_issue 1
_journal_name_full 'Acta Crystallographica Section C'
_journal_page_first 79
_journal_page_last 81
_journal_paper_doi 10.1107/S0108270196011778
_journal_volume 53
_journal_year 1997
_chemical_formula_sum 'C22 H20 N2 O2'
_chemical_formula_weight 344.40
_chemical_melting_point_gt 600
_chemical_name_common N,N'-bis(4-metylbenzoyl)-p-phenylenediamine
_chemical_name_systematic
;
N,N'-bis(4-methylbenzoyl)-1,4-benzenediamine
;
_space_group_IT_number 2
_symmetry_cell_setting triclinic
_symmetry_space_group_name_Hall '-P 1'
_symmetry_space_group_name_H-M 'P -1'
_audit_creation_method SHELXL
_cell_angle_alpha 83.429(11)
_cell_angle_beta 87.055(9)
_cell_angle_gamma 71.914(9)
_cell_formula_units_Z 1
_cell_length_a 5.3243(7)
_cell_length_b 6.9487(11)
_cell_length_c 12.1489(14)
_cell_measurement_reflns_used 58
_cell_measurement_temperature 200(2)
_cell_measurement_theta_max 18
_cell_measurement_theta_min 10
_cell_volume 424.40(10)
_computing_cell_refinement XSCANS
_computing_data_collection 'XSCANS (Siemens, 1994)'
_computing_data_reduction XSCANS
_computing_molecular_graphics 'SHELXTL/PC (Sheldrick, 1990b)'
_computing_publication_material 'CIFTAB SHELXL93'
_computing_structure_refinement 'SHELXL93 (Sheldrick, 1993)'
_computing_structure_solution 'SHELXS86 (Sheldrick, 1990a)'
_diffrn_ambient_temperature 200(2)
_diffrn_measurement_device 'Siemens P4 four circle diffractometer'
_diffrn_measurement_method \w-scans
_diffrn_radiation_monochromator graphite
_diffrn_radiation_source 'fine-focus sealed tube'
_diffrn_radiation_type MoK\a
_diffrn_radiation_wavelength 0.71073
_diffrn_reflns_av_R_equivalents 0.0294
_diffrn_reflns_av_sigmaI/netI 0.0314
_diffrn_reflns_limit_h_max 6
_diffrn_reflns_limit_h_min 0
_diffrn_reflns_limit_k_max 8
_diffrn_reflns_limit_k_min -8
_diffrn_reflns_limit_l_max 15
_diffrn_reflns_limit_l_min -15
_diffrn_reflns_number 1803
_diffrn_reflns_theta_max 26.49
_diffrn_reflns_theta_min 3.10
_diffrn_standards_decay_% negligible
_diffrn_standards_interval_count 100
_diffrn_standards_number 3
_exptl_absorpt_coefficient_mu 0.087
_exptl_absorpt_correction_type none
_exptl_crystal_colour colourless
_exptl_crystal_density_diffrn 1.348
_exptl_crystal_density_meas ?
_exptl_crystal_description plate
_exptl_crystal_F_000 182
_exptl_crystal_size_max 0.7
_exptl_crystal_size_mid 0.4
_exptl_crystal_size_min 0.1
_refine_diff_density_max 0.298
_refine_diff_density_min -0.180
_refine_ls_extinction_method none
_refine_ls_goodness_of_fit_all 1.061
_refine_ls_goodness_of_fit_obs 1.083
_refine_ls_matrix_type full
_refine_ls_number_parameters 123
_refine_ls_number_reflns 1609
_refine_ls_number_restraints 0
_refine_ls_restrained_S_all 1.061
_refine_ls_restrained_S_obs 1.083
_refine_ls_R_factor_all 0.0511
_refine_ls_R_factor_obs 0.0399
_refine_ls_shift/esd_max 0.000
_refine_ls_shift/esd_mean 0.000
_refine_ls_structure_factor_coef Fsqd
_refine_ls_weighting_details 'w = 1/[\s^2^(Fo^2^)+(0.0505P)^2^+0.1474P] where P=(Fo^2^+2Fc^2^)/3'
_refine_ls_weighting_scheme calc
_refine_ls_wR_factor_all 0.1094
_refine_ls_wR_factor_obs 0.1011
_reflns_number_observed 1340
_reflns_number_total 1609
_reflns_observed_criterion >2sigma(I)
_cod_data_source_file ka1219.cif
_cod_data_source_block benzoyl
_cod_depositor_comments
;
The following automatic conversions were performed:

'_chemical_melting_point' tag was changed to
'_chemical_melting_point_gt' since the value was specified 'more
than' ('>') a certain temperature. The value '> 600 K' was changed to
'600' - it should be numeric and without a unit
designator.

'_geom_bond_publ_flag' value 'Yes' changed to 'yes'
according to /home/saulius/struct/CIF-dictionaries/cif_core.dic
dictionary named 'cif_core.dic' version 2.4.1 from 2010-06-29 (14
times).

'_geom_angle_publ_flag' value 'Yes' changed to 'yes'
according to /home/saulius/struct/CIF-dictionaries/cif_core.dic
dictionary named 'cif_core.dic' version 2.4.1 from 2010-06-29 (11
times).

'_geom_angle_publ_flag' value 'No' changed to 'no' according
to /home/saulius/struct/CIF-dictionaries/cif_core.dic dictionary
named 'cif_core.dic' version 2.4.1 from 2010-06-29 (9
times).

'_geom_torsion_publ_flag' value 'Yes' changed to 'yes'
according to /home/saulius/struct/CIF-dictionaries/cif_core.dic
dictionary named 'cif_core.dic' version 2.4.1 from 2010-06-29 (8
times).

'_geom_torsion_publ_flag' value 'No' changed to 'no'
according to /home/saulius/struct/CIF-dictionaries/cif_core.dic
dictionary named 'cif_core.dic' version 2.4.1 from 2010-06-29 (14
times).

Automatic conversion script
Id: cif_fix_values 1715 2011-07-08 13:25:40Z adriana 

The following automatic conversions were performed:

'_exptl_crystal_density_meas' value 'not measured' was changed to '?'
- the value is perceived as not measured.

Automatic conversion script
Id: cif_fix_values 3008 2015-01-20 13:52:24Z robertas 

The following automatic conversions were performed:

'_refine_ls_weighting_scheme' value 'calc w =
1/[\s^2^(Fo^2^)+(0.0505P)^2^+0.1474P] where P=(Fo^2^+2Fc^2^)/3' was
changed to 'calc'. New tag '_refine_ls_weighting_details' was
created. The value of the new tag was set to 'w =
1/[\s^2^(Fo^2^)+(0.0505P)^2^+0.1474P] where P=(Fo^2^+2Fc^2^)/3'.

Automatic conversion script
Id: cif_fix_values 3143 2015-03-26 13:38:13Z robertas 
;
_cod_database_code 2005878

loop_
_symmetry_equiv_pos_as_xyz
'x, y, z'
'-x, -y, -z'

loop_
_atom_site_aniso_label
_atom_site_aniso_U_11
_atom_site_aniso_U_22
_atom_site_aniso_U_33
_atom_site_aniso_U_12
_atom_site_aniso_U_13
_atom_site_aniso_U_23
O1 0.0229(6) 0.0262(6) 0.0501(7) -0.0099(5) -0.0034(5) 0.0099(5)
N1 0.0210(7) 0.0198(6) 0.0300(7) -0.0089(5) -0.0037(5) 0.0059(5)
C1 0.0208(8) 0.0173(6) 0.0221(7) -0.0046(5) 0.0000(6) 0.0029(5)
C2 0.0206(8) 0.0230(7) 0.0249(7) -0.0074(6) -0.0044(6) 0.0020(6)
C3 0.0202(7) 0.0197(7) 0.0279(7) -0.0087(6) -0.0016(6) -0.0010(6)
C4 0.0227(8) 0.0198(7) 0.0259(7) -0.0065(6) -0.0025(6) 0.0011(6)
C10 0.0255(8) 0.0202(7) 0.0231(7) -0.0083(6) -0.0066(6) 0.0019(6)
C11 0.0253(8) 0.0256(8) 0.0316(8) -0.0060(6) -0.0028(6) 0.0042(6)
C12 0.0310(9) 0.0331(8) 0.0314(8) -0.0137(7) -0.0018(7) 0.0074(7)
C13 0.0401(10) 0.0228(7) 0.0254(8) -0.0125(7) -0.0094(7) 0.0035(6)
C14 0.0315(9) 0.0196(7) 0.0336(8) -0.0026(6) -0.0070(7) 0.0003(6)
C15 0.0248(8) 0.0248(7) 0.0292(8) -0.0076(6) -0.0025(6) 0.0004(6)
C16 0.0579(12) 0.0259(8) 0.0387(9) -0.0149(8) -0.0066(9) 0.0084(7)

loop_
_atom_site_label
_atom_site_occupancy
_atom_site_fract_x
_atom_site_fract_y
_atom_site_fract_z
_atom_site_U_iso_or_equiv
_atom_site_thermal_displace_type
_atom_site_calc_flag
_atom_site_refinement_flags
_atom_site_type_symbol
O1 1 0.5825(2) 0.5552(2) 0.14596(10) 0.0335(3) Uani d . O
N1 1 0.1389(3) 0.6206(2) 0.12930(10) 0.0236(3) Uani d . N
H1N 1 0.0078(38) 0.5691(26) 0.1418(14) 0.029(5) Uiso d . H
C1 1 0.0771(3) 0.8119(2) 0.06326(12) 0.0208(3) Uani d . C
C2 1 0.2154(3) 0.9495(2) 0.06950(12) 0.0229(3) Uani d . C
H2 1 0.3627(3) 0.9157(2) 0.11686(12) 0.027 Uiso calc R H
C3 1 -0.1378(3) 0.8634(2) -0.00634(12) 0.0221(3) Uani d . C
H3 1 -0.2327(3) 0.7692(2) -0.01071(12) 0.027 Uiso calc R H
C4 1 0.3813(3) 0.5068(2) 0.16646(12) 0.0230(3) Uani d . C
C10 1 0.3888(3) 0.3119(2) 0.23590(12) 0.0227(3) Uani d . C
C11 1 0.1773(3) 0.2861(2) 0.30087(13) 0.0284(4) Uani d . C
H11 1 0.0146(3) 0.3956(2) 0.30210(13) 0.034 Uiso d R H
C12 1 0.1998(3) 0.1016(2) 0.36339(13) 0.0318(4) Uani d . C
H12 1 0.0544(3) 0.0864(2) 0.40832(13) 0.038 Uiso calc R H
C13 1 0.4302(3) -0.0611(2) 0.36167(13) 0.0290(4) Uani d . C
C14 1 0.6399(3) -0.0330(2) 0.29695(13) 0.0294(4) Uani d . C
H14 1 0.7998(3) -0.1421(2) 0.29481(13) 0.035 Uiso calc R H
C15 1 0.6214(3) 0.1514(2) 0.23510(13) 0.0264(4) Uani d . C
H15 1 0.7688(3) 0.1677(2) 0.19201(13) 0.032 Uiso calc R H
C16 1 0.4486(4) -0.2635(3) 0.4268(2) 0.0411(5) Uani d . C
H16A 0.50 0.6315(21) -0.3531(28) 0.4247(37) 0.062 Uiso calc PR H
H16B 0.50 0.3329(80) -0.3265(37) 0.3942(27) 0.062 Uiso calc PR H
H16C 0.50 0.3935(101) -0.2424(9) 0.5039(10) 0.062 Uiso calc PR H
H16D 0.50 0.2738(21) -0.2615(28) 0.4572(37) 0.062 Uiso calc PR H
H16E 0.50 0.5724(80) -0.2882(37) 0.4877(27) 0.062 Uiso calc PR H
H16F 0.50 0.5117(101) -0.3722(9) 0.3780(10) 0.062 Uiso calc PR H

loop_
_atom_type_symbol
_atom_type_description
_atom_type_scat_dispersion_real
_atom_type_scat_dispersion_imag
_atom_type_scat_source
C C 0.0033 0.0016 'International Tables Vol C Tables 4.2.6.8 and 6.1.1.4'
H H 0.0000 0.0000 'International Tables Vol C Tables 4.2.6.8 and 6.1.1.4'
N N 0.0061 0.0033 'International Tables Vol C Tables 4.2.6.8 and 6.1.1.4'
O O 0.0106 0.0060 'International Tables Vol C Tables 4.2.6.8 and 6.1.1.4'

loop_
_geom_angle_atom_site_label_1
_geom_angle_atom_site_label_2
_geom_angle_atom_site_label_3
_geom_angle_site_symmetry_1
_geom_angle_site_symmetry_3
_geom_angle
_geom_angle_publ_flag
C4 N1 C1 . . 126.32(13) yes
C2 C1 C3 . . 119.50(13) yes
C2 C1 N1 . . 122.67(13) yes
C3 C1 N1 . . 117.77(13) yes
C3 C2 C1 2_575 . 119.70(14) no
C2 C3 C1 2_575 . 120.79(13) no
O1 C4 N1 . . 123.78(13) yes
O1 C4 C10 . . 121.18(13) yes
N1 C4 C10 . . 115.04(13) yes
C15 C10 C11 . . 118.94(13) yes
C15 C10 C4 . . 117.62(14) yes
C11 C10 C4 . . 123.43(14) yes
C12 C11 C10 . . 120.09(15) no
C13 C12 C11 . . 121.40(15) no
C14 C13 C12 . . 117.88(14) no
C14 C13 C16 . . 121.3(2) no
C12 C13 C16 . . 120.9(2) no
C13 C14 C15 . . 121.37(15) no
C10 C15 C14 . . 120.30(15) no
C4 O1 H1N . 1_655 164.2(4) yes

loop_
_geom_bond_atom_site_label_1
_geom_bond_atom_site_label_2
_geom_bond_site_symmetry_2
_geom_bond_distance
_geom_bond_publ_flag
O1 C4 . 1.225(2) yes
N1 C4 . 1.356(2) yes
N1 C1 . 1.425(2) yes
C1 C2 . 1.386(2) yes
C1 C3 . 1.389(2) yes
C2 C3 2_575 1.386(2) yes
C4 C10 . 1.502(2) yes
C10 C15 . 1.386(2) yes
C10 C11 . 1.388(2) yes
C11 C12 . 1.388(2) yes
C12 C13 . 1.388(2) yes
C13 C14 . 1.383(2) yes
C13 C16 . 1.511(2) yes
C14 C15 . 1.387(2) yes

loop_
_geom_torsion_atom_site_label_1
_geom_torsion_atom_site_label_2
_geom_torsion_atom_site_label_3
_geom_torsion_atom_site_label_4
_geom_torsion_site_symmetry_4
_geom_torsion
_geom_torsion_publ_flag
C4 N1 C1 C2 . -30.7(2) yes
C4 N1 C1 C3 . 151.96(15) yes
C3 C1 C2 C3 2_575 0.0(2) no
N1 C1 C2 C3 2_575 -177.24(14) no
C2 C1 C3 C2 2_575 0.0(2) no
N1 C1 C3 C2 2_575 177.37(14) no
C1 N1 C4 O1 . -0.9(3) yes
C1 N1 C4 C10 . 179.29(13) yes
O1 C4 C10 C15 . -28.2(2) yes
N1 C4 C10 C15 . 151.60(14) yes
O1 C4 C10 C11 . 151.1(2) yes
N1 C4 C10 C11 . -29.1(2) yes
C15 C10 C11 C12 . -0.3(2) no
C4 C10 C11 C12 . -179.61(14) no
C10 C11 C12 C13 . -0.9(3) no
C11 C12 C13 C14 . 1.1(2) no
C11 C12 C13 C16 . -177.7(2) no
C12 C13 C14 C15 . -0.3(2) no
C16 C13 C14 C15 . 178.55(15) no
C11 C10 C15 C14 . 1.1(2) no
C4 C10 C15 C14 . -179.54(14) no
C13 C14 C15 C10 . -0.8(2) no
